data_7713572
loop_
_publ_author_name
'Wu, Ling-Kun'
'Zou, Qing-Hua'
'Yao, Hai-Quan'
'Ye, Heng-Yun'
'Li, Jian-Rong'

_publ_section_title
;
 Zero-Dimensional Organic-Inorganic Hybrid Manganese Bromide with
 Coexistence of Dielectric&#x2212;Thermal Double Switches and Efficient
 Photoluminescence
;
_journal_name_full 'Dalton Transactions'
_journal_paper_doi 10.1039/D3DT01823G
_journal_year 2023
_chemical_formula_sum 'C14 H32 Br4 Mn N2'
_chemical_formula_weight 602.99
_space_group_crystal_system tetragonal
_space_group_IT_number 113
_space_group_name_Hall 'P -4 2ab'
_space_group_name_H-M_alt 'P -4 21 m'
_atom_sites_solution_hydrogens geom
_audit_creation_method SHELXL-2018/3
_audit_update_record
;
2023-06-10 deposited with the CCDC.	2023-07-24 downloaded from the CCDC.
;
_cell_angle_alpha 90
_cell_angle_beta 90
_cell_angle_gamma 90
_cell_formula_units_Z 4
_cell_length_a 12.8275(5)
_cell_length_b 12.8275(5)
_cell_length_c 14.1940(7)
_cell_measurement_reflns_used 3780
_cell_measurement_temperature 150(2)
_cell_measurement_theta_max 27.2710
_cell_measurement_theta_min 2.1530
_cell_volume 2335.55(17)
_computing_structure_refinement 'SHELXL-2018/3 (Sheldrick, 2018)'
_computing_structure_solution 'SHELXT 2014/5 (Sheldrick, 2014)'
_diffrn_ambient_temperature 150(2)
_diffrn_measured_fraction_theta_full 0.987
_diffrn_measured_fraction_theta_max 0.883
_diffrn_measurement_device_type 'XtaLAB Synergy R, HyPix'
_diffrn_radiation_type MoK\a
_diffrn_radiation_wavelength 0.71073
_diffrn_reflns_av_R_equivalents 0.0407
_diffrn_reflns_av_unetI/netI 0.0390
_diffrn_reflns_Laue_measured_fraction_full 0.987
_diffrn_reflns_Laue_measured_fraction_max 0.883
_diffrn_reflns_limit_h_max 16
_diffrn_reflns_limit_h_min -8
_diffrn_reflns_limit_k_max 14
_diffrn_reflns_limit_k_min -15
_diffrn_reflns_limit_l_max 18
_diffrn_reflns_limit_l_min -15
_diffrn_reflns_number 10791
_diffrn_reflns_point_group_measured_fraction_full 0.984
_diffrn_reflns_point_group_measured_fraction_max 0.843
_diffrn_reflns_theta_full 25.242
_diffrn_reflns_theta_max 28.731
_diffrn_reflns_theta_min 2.665
_exptl_absorpt_coefficient_mu 7.406
_exptl_crystal_colour colourless
_exptl_crystal_density_diffrn 1.715
_exptl_crystal_description block
_exptl_crystal_F_000 1180
_exptl_crystal_size_max 0.16
_exptl_crystal_size_mid 0.15
_exptl_crystal_size_min 0.14
_refine_diff_density_max 0.602
_refine_diff_density_min -0.618
_refine_diff_density_rms 0.082
_refine_ls_abs_structure_details
;
 Flack x determined using 860 quotients [(I+)-(I-)]/[(I+)+(I-)]
 (Parsons, Flack and Wagner, Acta Cryst. B69 (2013) 249-259).
;
_refine_ls_abs_structure_Flack 0.008(11)
_refine_ls_extinction_coef 0.0010(2)
_refine_ls_extinction_expression Fc^*^=kFc[1+0.001xFc^2^\l^3^/sin(2\q)]^-1/4^
_refine_ls_extinction_method 'SHELXL-2018/3 (Sheldrick 2018)'
_refine_ls_goodness_of_fit_ref 1.062
_refine_ls_hydrogen_treatment constr
_refine_ls_matrix_type full
_refine_ls_number_parameters 129
_refine_ls_number_reflns 2718
_refine_ls_number_restraints 52
_refine_ls_restrained_S_all 1.063
_refine_ls_R_factor_all 0.0416
_refine_ls_R_factor_gt 0.0296
_refine_ls_shift/su_max 0.001
_refine_ls_shift/su_mean 0.000
_refine_ls_structure_factor_coef Fsqd
_refine_ls_weighting_details 'w=1/[\s^2^(Fo^2^)+(0.0215P)^2^+2.4201P] where P=(Fo^2^+2Fc^2^)/3'
_refine_ls_weighting_scheme calc
_refine_ls_wR_factor_gt 0.0611
_refine_ls_wR_factor_ref 0.0641
_reflns_Friedel_coverage 0.706
_reflns_Friedel_fraction_full 0.981
_reflns_Friedel_fraction_max 0.793
_reflns_number_gt 2313
_reflns_number_total 2718
_reflns_threshold_expression 'I > 2\s(I)'
_cod_data_source_file d3dt01823g2.cif
_cod_data_source_block lk-mn-br_auto
_cod_original_cell_volume 2335.5(2)
_cod_database_code 7713572
_shelx_shelxl_version_number 2018/3
_shelx_space_group_comment
;
The symmetry employed for this shelxl refinement is uniquely defined
by the following loop, which should always be used as a source of
symmetry information in preference to the above space-group names.
They are only intended as comments.
;

loop_
_space_group_symop_operation_xyz
'x, y, z'
'-x, -y, z'
'y, -x, -z'
'-y, x, -z'
'-x+1/2, y+1/2, -z'
'x+1/2, -y+1/2, -z'
'-y+1/2, -x+1/2, z'
'y+1/2, x+1/2, z'

loop_
_atom_site_label
_atom_site_type_symbol
_atom_site_fract_x
_atom_site_fract_y
_atom_site_fract_z
_atom_site_U_iso_or_equiv
_atom_site_adp_type
_atom_site_occupancy
_atom_site_site_symmetry_order
_atom_site_calc_flag
_atom_site_refinement_flags_posn
_atom_site_refinement_flags_adp
_atom_site_refinement_flags_occupancy
_atom_site_disorder_assembly
_atom_site_disorder_group
Br1 Br 0.62101(4) 0.12101(4) 0.79277(7) 0.0346(2) Uani 1 2 d S T P . .
Br3 Br 0.74800(6) 0.24800(6) 0.55835(5) 0.0367(2) Uani 1 2 d S T P . .
Br2 Br 0.70608(5) 0.43202(4) 0.79091(4) 0.03848(18) Uani 1 1 d . . . . .
Mn1 Mn 0.75168(7) 0.25168(7) 0.73549(7) 0.0245(2) Uani 1 2 d S T P . .
N3 N 1.000000 0.500000 0.5155(8) 0.042(2) Uani 1 4 d S TU P . .
C8 C 0.8986(11) 0.3986(11) 0.3934(15) 0.064(6) Uani 0.5 2 d DS TU P . .
H8A H 0.844366 0.344366 0.400951 0.077 Uiso 1 2 calc R U P . .
H8B H 0.916456 0.416456 0.327447 0.077 Uiso 1 2 calc R U P . .
C9 C 0.9730(11) 0.4042(12) 0.4575(11) 0.058(4) Uani 0.5 1 d D U P . .
C10 C 0.9727(11) 0.5976(11) 0.5753(10) 0.049(3) Uani 0.5 1 d D U P . .
C11 C 0.9039(10) 0.5961(10) 0.6451(12) 0.048(5) Uani 0.5 2 d DS TU P . .
H11A H 0.927847 0.572153 0.707754 0.057 Uiso 1 2 calc R U P . .
H11B H 0.849364 0.650636 0.646023 0.057 Uiso 1 2 calc R U P . .
N1 N 0.8028(3) 0.3028(3) 0.0789(4) 0.0220(12) Uani 1 2 d S T P . .
C1 C 0.8715(5) 0.3715(5) 0.0222(6) 0.0322(18) Uani 1 2 d S T P . .
H1A H 0.925541 0.329391 -0.008338 0.048 Uiso 0.5 1 calc R U P A -1
H1B H 0.904264 0.423208 0.063451 0.048 Uiso 0.5 1 calc R U P A -1
H1C H 0.829963 0.407170 -0.025953 0.048 Uiso 0.5 1 calc R U P A -1
C2 C 0.7375(4) 0.2375(4) 0.0110(5) 0.0254(16) Uani 1 2 d S T P . .
H2A H 0.697171 0.285219 -0.029904 0.030 Uiso 0.5 1 calc R U P . .
H2B H 0.785219 0.197171 -0.029904 0.030 Uiso 0.5 1 calc R U P . .
C3 C 0.6627(4) 0.1627(4) 0.0579(6) 0.0319(18) Uani 1 2 d S T P . .
H3A H 0.640721 0.109652 0.012346 0.048 Uiso 0.5 1 calc R U P B -1
H3B H 0.601499 0.201047 0.080416 0.048 Uiso 0.5 1 calc R U P B -1
H3C H 0.697348 0.128868 0.111298 0.048 Uiso 0.5 1 calc R U P B -1
C4 C 0.7344(5) 0.3692(4) 0.1431(4) 0.0346(13) Uani 1 1 d . . . . .
H4A H 0.693222 0.322366 0.184198 0.041 Uiso 1 1 calc R U . . .
H4B H 0.779967 0.411758 0.184152 0.041 Uiso 1 1 calc R U . . .
C5 C 0.6598(5) 0.4416(5) 0.0911(5) 0.0404(15) Uani 1 1 d . . . . .
H5A H 0.699499 0.487473 0.049198 0.061 Uiso 1 1 calc R U . . .
H5B H 0.621119 0.483748 0.136853 0.061 Uiso 1 1 calc R U . . .
H5C H 0.610699 0.399991 0.053824 0.061 Uiso 1 1 calc R U . . .
N2 N 0.500000 0.500000 0.500000 0.031(2) Uani 1 4 d S T P . .
C6 C 0.6209(8) 0.4438(9) 0.3722(6) 0.082(3) Uani 1 1 d . . . . .
H6A H 0.590833 0.492793 0.326667 0.123 Uiso 1 1 calc R U . . .
H6B H 0.645672 0.381569 0.339011 0.123 Uiso 1 1 calc R U . . .
H6C H 0.679491 0.477143 0.404720 0.123 Uiso 1 1 calc R U . . .
C7 C 0.5434(5) 0.4147(5) 0.4394(4) 0.0393(15) Uani 1 1 d . . . . .
H7A H 0.573540 0.360831 0.481165 0.047 Uiso 1 1 calc R U . . .
H7B H 0.484724 0.382053 0.404934 0.047 Uiso 1 1 calc R U . . .

loop_
_atom_site_aniso_label
_atom_site_aniso_U_11
_atom_site_aniso_U_22
_atom_site_aniso_U_33
_atom_site_aniso_U_23
_atom_site_aniso_U_13
_atom_site_aniso_U_12
Br1 0.0293(3) 0.0293(3) 0.0453(5) 0.0044(3) 0.0044(3) -0.0051(3)
Br3 0.0435(3) 0.0435(3) 0.0231(4) -0.0012(3) -0.0012(3) 0.0063(5)
Br2 0.0591(4) 0.0230(3) 0.0333(3) -0.0025(3) -0.0088(3) 0.0019(2)
Mn1 0.0247(3) 0.0247(3) 0.0240(5) 0.0004(3) 0.0004(3) -0.0025(5)
N3 0.041(3) 0.041(3) 0.044(6) 0.000 0.000 -0.016(4)
C8 0.068(8) 0.068(8) 0.056(10) 0.005(5) 0.005(5) -0.034(9)
C9 0.056(8) 0.062(9) 0.057(8) -0.034(6) 0.002(6) -0.015(6)
C10 0.049(3) 0.049(3) 0.049(3) -0.0009(13) 0.0006(13) -0.0005(13)
C11 0.064(7) 0.064(7) 0.016(7) -0.006(4) 0.006(4) 0.029(8)
N1 0.0233(19) 0.0233(19) 0.019(3) -0.0018(16) -0.0018(16) -0.002(3)
C1 0.031(3) 0.031(3) 0.034(4) 0.002(2) 0.002(2) -0.009(4)
C2 0.026(3) 0.026(3) 0.025(3) -0.003(2) -0.003(2) 0.000(3)
C3 0.027(3) 0.027(3) 0.041(5) 0.000(2) 0.000(2) -0.006(3)
C4 0.043(4) 0.033(3) 0.028(3) -0.004(2) 0.008(3) -0.004(3)
C5 0.031(4) 0.038(4) 0.053(4) -0.009(3) 0.006(3) 0.004(3)
N2 0.034(4) 0.034(4) 0.026(5) 0.000 0.000 0.000
C6 0.090(7) 0.111(8) 0.045(5) -0.003(5) 0.010(5) 0.018(6)
C7 0.042(4) 0.044(4) 0.032(3) -0.008(3) -0.003(3) 0.011(3)

loop_
_atom_type_symbol
_atom_type_description
_atom_type_scat_dispersion_real
_atom_type_scat_dispersion_imag
_atom_type_scat_source
C C 0.0033 0.0016 'International Tables Vol C Tables 4.2.6.8 and 6.1.1.4'
H H 0.0000 0.0000 'International Tables Vol C Tables 4.2.6.8 and 6.1.1.4'
Br Br -0.2901 2.4595 'International Tables Vol C Tables 4.2.6.8 and 6.1.1.4'
Mn Mn 0.3368 0.7283 'International Tables Vol C Tables 4.2.6.8 and 6.1.1.4'
N N 0.0061 0.0033 'International Tables Vol C Tables 4.2.6.8 and 6.1.1.4'

loop_
_geom_angle_atom_site_label_1
_geom_angle_atom_site_label_2
_geom_angle_atom_site_label_3
_geom_angle
_geom_angle_site_symmetry_1
_geom_angle_site_symmetry_3
_geom_angle_publ_flag
Br1 Mn1 Br2 111.01(3) . . ?
Br1 Mn1 Br2 111.01(3) . 8_545 ?
Br2 Mn1 Br2 109.32(5) . 8_545 ?
Br1 Mn1 Br3 107.41(5) . . ?
Br2 Mn1 Br3 109.02(3) . . ?
Br2 Mn1 Br3 109.02(3) 8_545 . ?
C9 N3 C9 48.5(12) 8_545 . ?
C9 N3 C9 114.3(15) 8_545 7_665 ?
C9 N3 C9 94.2(13) . 7_665 ?
C9 N3 C9 94.2(13) 8_545 2_765 ?
C9 N3 C9 114.3(15) . 2_765 ?
C9 N3 C9 48.5(12) 7_665 2_765 ?
C9 N3 C10 153.8(8) 8_545 8_545 ?
C9 N3 C10 107.3(8) . 8_545 ?
C9 N3 C10 72.3(9) 7_665 8_545 ?
C9 N3 C10 107.1(7) 2_765 8_545 ?
C9 N3 C10 107.3(8) 8_545 . ?
C9 N3 C10 153.8(8) . . ?
C9 N3 C10 107.1(7) 7_665 . ?
C9 N3 C10 72.3(9) 2_765 . ?
C10 N3 C10 93.8(12) 8_545 . ?
C9 N3 C10 72.3(9) 8_545 7_665 ?
C9 N3 C10 107.1(7) . 7_665 ?
C9 N3 C10 153.8(8) 7_665 7_665 ?
C9 N3 C10 107.3(8) 2_765 7_665 ?
C10 N3 C10 113.8(13) 8_545 7_665 ?
C10 N3 C10 48.6(10) . 7_665 ?
C9 N3 C10 107.2(7) 8_545 2_765 ?
C9 N3 C10 72.3(9) . 2_765 ?
C9 N3 C10 107.3(8) 7_665 2_765 ?
C9 N3 C10 153.8(8) 2_765 2_765 ?
C10 N3 C10 48.6(10) 8_545 2_765 ?
C10 N3 C10 113.8(13) . 2_765 ?
C10 N3 C10 93.8(12) 7_665 2_765 ?
C9 C8 C9 56.4(15) . 8_545 ?
C9 C8 H8A 118.1 . . ?
C9 C8 H8A 118.1 8_545 . ?
C9 C8 H8B 118.1 . . ?
C9 C8 H8B 118.1 8_545 . ?
H8A C8 H8B 115.3 . . ?
C8 C9 N3 125.6(13) . . ?
C8 C9 C10 155.9(16) . 2_765 ?
N3 C9 C10 54.7(7) . 2_765 ?
C11 C10 N3 123.0(11) . . ?
C10 C11 C10 57.5(13) 7_665 . ?
C10 C11 H11A 118.0 7_665 . ?
C10 C11 H11A 118.0 . . ?
C10 C11 H11B 118.0 7_665 . ?
C10 C11 H11B 118.0 . . ?
H11A C11 H11B 115.2 . . ?
C1 N1 C4 109.5(4) . 8_545 ?
C1 N1 C4 109.5(4) . . ?
C4 N1 C4 106.6(6) 8_545 . ?
C1 N1 C2 108.0(6) . . ?
C4 N1 C2 111.6(4) 8_545 . ?
C4 N1 C2 111.6(4) . . ?
N1 C1 H1A 109.5 . . ?
N1 C1 H1B 109.5 . . ?
H1A C1 H1B 109.5 . . ?
N1 C1 H1C 109.5 . . ?
H1A C1 H1C 109.5 . . ?
H1B C1 H1C 109.5 . . ?
C3 C2 N1 114.8(6) . . ?
C3 C2 H2A 108.6 . . ?
N1 C2 H2A 108.6 . . ?
C3 C2 H2B 108.6 . . ?
N1 C2 H2B 108.6 . . ?
H2A C2 H2B 107.6 . . ?
C2 C3 H3A 109.5 . . ?
C2 C3 H3B 109.5 . . ?
H3A C3 H3B 109.5 . . ?
C2 C3 H3C 109.5 . . ?
H3A C3 H3C 109.5 . . ?
H3B C3 H3C 109.5 . . ?
C5 C4 N1 114.4(5) . . ?
C5 C4 H4A 108.7 . . ?
N1 C4 H4A 108.7 . . ?
C5 C4 H4B 108.7 . . ?
N1 C4 H4B 108.7 . . ?
H4A C4 H4B 107.6 . . ?
C4 C5 H5A 109.5 . . ?
C4 C5 H5B 109.5 . . ?
H5A C5 H5B 109.5 . . ?
C4 C5 H5C 109.5 . . ?
H5A C5 H5C 109.5 . . ?
H5B C5 H5C 109.5 . . ?
C7 N2 C7 109.9(5) 4_656 3_566 ?
C7 N2 C7 109.3(3) 4_656 2_665 ?
C7 N2 C7 109.3(3) 3_566 2_665 ?
C7 N2 C7 109.3(3) 4_656 . ?
C7 N2 C7 109.3(3) 3_566 . ?
C7 N2 C7 109.9(5) 2_665 . ?
C7 C6 H6A 109.5 . . ?
C7 C6 H6B 109.5 . . ?
H6A C6 H6B 109.5 . . ?
C7 C6 H6C 109.5 . . ?
H6A C6 H6C 109.5 . . ?
H6B C6 H6C 109.5 . . ?
C6 C7 N2 116.8(6) . . ?
C6 C7 H7A 108.1 . . ?
N2 C7 H7A 108.1 . . ?
C6 C7 H7B 108.1 . . ?
N2 C7 H7B 108.1 . . ?
H7A C7 H7B 107.3 . . ?

loop_
_geom_bond_atom_site_label_1
_geom_bond_atom_site_label_2
_geom_bond_distance
_geom_bond_site_symmetry_2
_geom_bond_publ_flag
Br1 Mn1 2.5060(14) . ?
Br3 Mn1 2.5153(12) . ?
Br2 Mn1 2.5124(9) . ?
N3 C9 1.519(14) 8_545 ?
N3 C9 1.519(14) . ?
N3 C9 1.519(14) 7_665 ?
N3 C9 1.519(14) 2_765 ?
N3 C10 1.552(15) 8_545 ?
N3 C10 1.552(15) . ?
N3 C10 1.552(15) 7_665 ?
N3 C10 1.552(15) 2_765 ?
C8 C9 1.321(18) . ?
C8 C9 1.321(18) 8_545 ?
C8 H8A 0.9900 . ?
C8 H8B 0.9900 . ?
C9 C10 1.81(2) 2_765 ?
C10 C11 1.327(17) . ?
C11 H11A 0.9900 . ?
C11 H11B 0.9900 . ?
N1 C1 1.483(10) . ?
N1 C4 1.525(6) 8_545 ?
N1 C4 1.525(6) . ?
N1 C2 1.526(9) . ?
C1 H1A 0.9800 . ?
C1 H1B 0.9800 . ?
C1 H1C 0.9800 . ?
C2 C3 1.512(11) . ?
C2 H2A 0.9900 . ?
C2 H2B 0.9900 . ?
C3 H3A 0.9800 . ?
C3 H3B 0.9800 . ?
C3 H3C 0.9800 . ?
C4 C5 1.524(9) . ?
C4 H4A 0.9900 . ?
C4 H4B 0.9900 . ?
C5 H5A 0.9800 . ?
C5 H5B 0.9800 . ?
C5 H5C 0.9800 . ?
N2 C7 1.499(6) 4_656 ?
N2 C7 1.499(6) 3_566 ?
N2 C7 1.499(6) 2_665 ?
N2 C7 1.499(6) . ?
C6 C7 1.428(11) . ?
C6 H6A 0.9800 . ?
C6 H6B 0.9800 . ?
C6 H6C 0.9800 . ?
C7 H7A 0.9900 . ?
C7 H7B 0.9900 . ?

loop_
_geom_hbond_atom_site_label_D
_geom_hbond_atom_site_label_H
_geom_hbond_atom_site_label_A
_geom_hbond_distance_DH
_geom_hbond_distance_HA
_geom_hbond_distance_DA
_geom_hbond_angle_DHA
_geom_hbond_site_symmetry_A
_geom_hbond_publ_flag
C8 H8B Br1 0.99 3.17 3.896(19) 131.7 4_656 yes
C8 H8B Br1 0.99 3.17 3.896(19) 131.7 3_666 yes
C8 H8A Br3 0.99 2.84 3.60(2) 134.3 . yes
C3 H3A^a Br1 0.98 3.13 3.838(9) 130.4 1_554 yes
C4 H4B Br1 0.99 2.99 3.835(6) 144.2 4_656 yes
C7 H7A Br3 0.99 2.88 3.784(6) 151.9 . yes
C7 H7B Br2 0.99 3.08 3.889(6) 140.2 3_566 yes

loop_
_geom_torsion_atom_site_label_1
_geom_torsion_atom_site_label_2
_geom_torsion_atom_site_label_3
_geom_torsion_atom_site_label_4
_geom_torsion
_geom_torsion_site_symmetry_1
_geom_torsion_site_symmetry_2
_geom_torsion_site_symmetry_3
_geom_torsion_site_symmetry_4
_geom_torsion_publ_flag
C9 C8 C9 N3 -17(2) 8_545 . . . ?
C9 C8 C9 C10 65(3) 8_545 . . 2_765 ?
C9 N3 C9 C8 16(2) 8_545 . . . ?
C9 N3 C9 C8 -102.8(18) 7_665 . . . ?
C9 N3 C9 C8 -56.9(17) 2_765 . . . ?
C10 N3 C9 C8 -175.6(17) 8_545 . . . ?
C10 N3 C9 C8 42(4) . . . . ?
C10 N3 C9 C8 62(2) 7_665 . . . ?
C10 N3 C9 C8 150(2) 2_765 . . . ?
C9 N3 C9 C10 -134.1(7) 8_545 . . 2_765 ?
C9 N3 C9 C10 106.8(9) 7_665 . . 2_765 ?
C9 N3 C9 C10 152.8(8) 2_765 . . 2_765 ?
C10 N3 C9 C10 34.1(9) 8_545 . . 2_765 ?
C10 N3 C9 C10 -108(3) . . . 2_765 ?
C10 N3 C9 C10 -88.5(13) 7_665 . . 2_765 ?
C9 N3 C10 C11 68.1(19) 8_545 . . . ?
C9 N3 C10 C11 48(3) . . . . ?
C9 N3 C10 C11 -168.7(16) 7_665 . . . ?
C9 N3 C10 C11 157.0(18) 2_765 . . . ?
C10 N3 C10 C11 -96.2(16) 8_545 . . . ?
C10 N3 C10 C11 22.6(18) 7_665 . . . ?
C10 N3 C10 C11 -50.3(14) 2_765 . . . ?
N3 C10 C11 C10 -23.6(18) . . . 7_665 ?
C1 N1 C2 C3 180.000(0) . . . . ?
C4 N1 C2 C3 59.6(4) 8_545 . . . ?
C4 N1 C2 C3 -59.6(4) . . . . ?
C1 N1 C4 C5 63.0(7) . . . . ?
C4 N1 C4 C5 -178.6(3) 8_545 . . . ?
C2 N1 C4 C5 -56.5(7) . . . . ?
C7 N2 C7 C6 -63.9(5) 4_656 . . . ?
C7 N2 C7 C6 175.9(7) 3_566 . . . ?
C7 N2 C7 C6 56.0(6) 2_665 . . . ?
